data_4513383
loop_
_publ_author_name
'Talsi, Evgenii P.'
'Rybalova, Tatyana V.'
'Bryliakov, Konstantin P.'

_publ_section_title
;
 Isoinversion Behavior in the Enantioselective Oxidations of
 Pyridylmethylthiobenzimidazoles to Chiral Proton Pump Inhibitors on
 Titanium Salalen Complexes
;
_journal_issue 8
_journal_name_full 'ACS Catalysis'
_journal_page_first 4673
_journal_paper_doi 10.1021/acscatal.5b01212
_journal_volume 5
_journal_year 2015
_chemical_absolute_configuration rmad
_chemical_formula_moiety 'C72 H78 N4 O11 Ti2'
_chemical_formula_sum 'C72 H78 N4 O11 Ti2'
_chemical_formula_weight 1271.18
_chemical_name_common (R,R,SN-R,R,SN)-2A
_chemical_name_systematic
; 
 ? 
;
_space_group_IT_number 96
_space_group_name_Hall 'P 4nw 2abw'
_symmetry_cell_setting tetragonal
_symmetry_space_group_name_Hall 'P 4nw 2abw'
_symmetry_space_group_name_H-M 'P 43 21 2'
_atom_sites_solution_hydrogens geom
_atom_sites_solution_primary direct
_atom_sites_solution_secondary difmap
_audit_creation_method SHELXL-97
_cell_angle_alpha 90.00
_cell_angle_beta 90.00
_cell_angle_gamma 90.00
_cell_formula_units_Z 4
_cell_length_a 12.3687(5)
_cell_length_b 12.3687(5)
_cell_length_c 44.436(2)
_cell_measurement_reflns_used 9899
_cell_measurement_temperature 200(2)
_cell_measurement_theta_max 26.98
_cell_measurement_theta_min 2.33
_cell_volume 6798.0(5)
_computing_cell_refinement 'Bruker SAINT'
_computing_data_collection 'Bruker APEX2'
_computing_data_reduction 'Bruker SAINT'
_computing_molecular_graphics 'Bruker SHELXTL'
_computing_publication_material 'Bruker SHELXTL'
_computing_structure_refinement 'SHELXL-97 (Sheldrick, 2008)'
_computing_structure_solution 'SHELXS-97 (Sheldrick, 2008)'
_diffrn_ambient_temperature 200(2)
_diffrn_measured_fraction_theta_full 0.995
_diffrn_measured_fraction_theta_max 0.995
_diffrn_measurement_device_type 'Bruker APEX-II CCD'
_diffrn_measurement_method '\f and \w scans'
_diffrn_radiation_monochromator graphite
_diffrn_radiation_source 'fine-focus sealed tube'
_diffrn_radiation_type MoK\a
_diffrn_radiation_wavelength 0.71073
_diffrn_reflns_av_R_equivalents 0.0431
_diffrn_reflns_av_sigmaI/netI 0.0274
_diffrn_reflns_limit_h_max 15
_diffrn_reflns_limit_h_min -14
_diffrn_reflns_limit_k_max 15
_diffrn_reflns_limit_k_min -15
_diffrn_reflns_limit_l_max 55
_diffrn_reflns_limit_l_min -56
_diffrn_reflns_number 40609
_diffrn_reflns_theta_full 27.00
_diffrn_reflns_theta_max 27.00
_diffrn_reflns_theta_min 1.71
_exptl_absorpt_coefficient_mu 0.296
_exptl_absorpt_correction_T_max 0.7455
_exptl_absorpt_correction_T_min 0.6698
_exptl_absorpt_correction_type multi-scan
_exptl_absorpt_process_details 'SADABS-2008/1 '
_exptl_crystal_colour orange
_exptl_crystal_density_diffrn 1.242
_exptl_crystal_density_method 'not measured'
_exptl_crystal_description BIPYRAMID
_exptl_crystal_F_000 2680
_exptl_crystal_size_max 0.69
_exptl_crystal_size_mid 0.45
_exptl_crystal_size_min 0.41
_platon_squeeze_details
;
;
_refine_diff_density_max 0.331
_refine_diff_density_min -0.460
_refine_diff_density_rms 0.097
_refine_ls_abs_structure_details 'Flack H D (1983), Acta Cryst. A39, 876-881'
_refine_ls_abs_structure_Flack 0.02(2)
_refine_ls_extinction_method none
_refine_ls_goodness_of_fit_ref 1.090
_refine_ls_hydrogen_treatment mixed
_refine_ls_matrix_type full
_refine_ls_number_parameters 417
_refine_ls_number_reflns 7374
_refine_ls_number_restraints 2
_refine_ls_restrained_S_all 1.098
_refine_ls_R_factor_all 0.0429
_refine_ls_R_factor_gt 0.0389
_refine_ls_shift/su_max 0.000
_refine_ls_shift/su_mean 0.000
_refine_ls_structure_factor_coef Fsqd
_refine_ls_weighting_details 'calc w=1/[\s^2^(Fo^2^)+(0.0634P)^2^+1.5249P] where P=(Fo^2^+2Fc^2^)/3'
_refine_ls_weighting_scheme calc
_refine_ls_wR_factor_gt 0.1084
_refine_ls_wR_factor_ref 0.1112
_reflns_number_gt 6774
_reflns_number_total 7374
_reflns_threshold_expression >2sigma(I)
_cod_data_source_file cs5b01212_si_004.cif
_cod_data_source_block Ti-2A_brycl
_cod_depositor_comments
;
The following automatic conversions were performed:

'_symmetry_cell_setting' value 'Tetragonal' changed to 'tetragonal'
according to
/usr/data/users/saulius/crontab/automatic-downloads/rss-feeds/ACS/lib/dictionaries/cif_core.dic
dictionary named 'cif_core.dic' version 2.4.2 from 2011-04-26.

Automatic conversion script
Id: cif_fix_values 3271 2015-04-21 07:52:19Z andrius 

 Adding full bibliography for 4513383--4513387.cif.
;
_cod_original_sg_symbol_H-M 'P4(3)2(1)2 '
_cod_database_code 4513383

loop_
_symmetry_equiv_pos_as_xyz
'x, y, z'
'-y+1/2, x+1/2, z+3/4'
'y+1/2, -x+1/2, z+1/4'
'x+1/2, -y+1/2, -z+1/4'
'-x+1/2, y+1/2, -z+3/4'
'-x, -y, z+1/2'
'y, x, -z'
'-y, -x, -z+1/2'

loop_
_atom_site_label
_atom_site_type_symbol
_atom_site_fract_x
_atom_site_fract_y
_atom_site_fract_z
_atom_site_U_iso_or_equiv
_atom_site_adp_type
_atom_site_occupancy
_atom_site_symmetry_multiplicity
_atom_site_calc_flag
_atom_site_refinement_flags
_atom_site_disorder_assembly
_atom_site_disorder_group
Ti1 Ti 0.88479(3) 0.96522(3) 0.036431(8) 0.03034(10) Uani 1 1 d . A .
O1 O 0.89526(11) 0.89526(11) 0.0000 0.0302(4) Uani 1 2 d S . .
O2 O 0.92077(13) 1.09720(12) 0.01882(3) 0.0394(4) Uani 1 1 d . . .
O3 O 0.73321(11) 0.97681(13) 0.03993(3) 0.0360(3) Uani 1 1 d . . .
O4 O 0.90795(11) 1.02374(14) 0.07627(3) 0.0397(4) Uani 1 1 d . . .
N1 N 0.85370(13) 0.80313(16) 0.05527(4) 0.0329(4) Uani 1 1 d . . .
N2 N 1.04806(13) 0.89628(16) 0.04414(4) 0.0355(4) Uani 1 1 d . . .
H2 H 1.0719(19) 0.889(2) 0.0246(6) 0.037(6) Uiso 1 1 d . . .
C1 C 0.94477(16) 0.72821(18) 0.04924(5) 0.0343(4) Uani 1 1 d . A .
H1 H 0.9473 0.7161 0.0270 0.041 Uiso 1 1 calc R . .
C2 C 0.94017(19) 0.6172(2) 0.06414(6) 0.0461(6) Uani 1 1 d . . .
H2A H 0.8736 0.5790 0.0578 0.055 Uiso 1 1 calc R A .
H2B H 0.9382 0.6257 0.0863 0.055 Uiso 1 1 calc R . .
C3 C 1.0395(2) 0.5511(2) 0.05510(7) 0.0526(6) Uani 1 1 d . A .
H3A H 1.0371 0.4798 0.0652 0.063 Uiso 1 1 calc R . .
H3B H 1.0385 0.5387 0.0331 0.063 Uiso 1 1 calc R . .
C4 C 1.1434(2) 0.6093(3) 0.06374(7) 0.0580(7) Uani 1 1 d . . .
H4A H 1.1470 0.6169 0.0859 0.070 Uiso 1 1 calc R A .
H4B H 1.2064 0.5659 0.0572 0.070 Uiso 1 1 calc R . .
C5 C 1.14834(18) 0.7205(2) 0.04921(7) 0.0498(6) Uani 1 1 d . A .
H5A H 1.1514 0.7126 0.0271 0.060 Uiso 1 1 calc R . .
H5B H 1.2148 0.7583 0.0558 0.060 Uiso 1 1 calc R . .
C6 C 1.04859(16) 0.78789(19) 0.05794(5) 0.0365(5) Uani 1 1 d . A .
H6 H 1.0489 0.7971 0.0803 0.044 Uiso 1 1 calc R . .
C7 C 0.76633(17) 0.7702(2) 0.06782(5) 0.0371(5) Uani 1 1 d . A .
H7 H 0.7652 0.6982 0.0753 0.044 Uiso 1 1 calc R . .
C8 C 0.66937(16) 0.83440(19) 0.07149(5) 0.0362(5) Uani 1 1 d . . .
C9 C 0.65659(16) 0.93552(19) 0.05707(5) 0.0346(5) Uani 1 1 d . A .
C10 C 0.55646(17) 0.9911(2) 0.05950(5) 0.0399(5) Uani 1 1 d . . .
C11 C 0.47342(18) 0.9440(2) 0.07601(6) 0.0455(6) Uani 1 1 d . A .
H11 H 0.4071 0.9820 0.0781 0.055 Uiso 1 1 calc R . .
C12 C 0.48417(19) 0.8441(2) 0.08942(6) 0.0470(6) Uani 1 1 d . . .
C13 C 0.58251(18) 0.7891(2) 0.08773(6) 0.0445(6) Uani 1 1 d . A .
H13 H 0.5909 0.7213 0.0975 0.053 Uiso 1 1 calc R . .
C14 C 0.5391(2) 1.0953(2) 0.04411(5) 0.0445(5) Uani 1 1 d . A .
C15 C 0.6138(2) 1.1787(2) 0.04574(7) 0.0558(7) Uani 1 1 d . . .
H15 H 0.6781 1.1694 0.0572 0.067 Uiso 1 1 calc R A .
C16 C 0.5958(3) 1.2755(3) 0.03086(8) 0.0713(9) Uani 1 1 d . A .
H16 H 0.6473 1.3322 0.0323 0.086 Uiso 1 1 calc R . .
C17 C 0.5037(4) 1.2896(3) 0.01412(10) 0.0853(11) Uani 1 1 d . . .
H17 H 0.4923 1.3557 0.0037 0.102 Uiso 1 1 calc R A .
C18 C 0.4282(4) 1.2091(3) 0.01235(10) 0.0880(12) Uani 1 1 d . A .
H18 H 0.3645 1.2188 0.0007 0.106 Uiso 1 1 calc R . .
C19 C 0.4458(3) 1.1122(3) 0.02792(7) 0.0624(8) Uani 1 1 d . . .
H19 H 0.3923 1.0571 0.0273 0.075 Uiso 1 1 calc R A .
C20 C 1.12186(17) 0.9738(2) 0.05948(5) 0.0435(5) Uani 1 1 d . A .
H20A H 1.1228 1.0424 0.0480 0.052 Uiso 1 1 calc R . .
H20B H 1.1961 0.9439 0.0593 0.052 Uiso 1 1 calc R . .
C21 C 1.08993(17) 0.99731(19) 0.09153(5) 0.0382(5) Uani 1 1 d . . .
C22 C 1.16818(17) 0.99621(19) 0.11392(5) 0.0423(5) Uani 1 1 d . A .
H22 H 1.2390 0.9708 0.1097 0.051 Uiso 1 1 calc R . .
C23 C 1.14215(18) 1.03224(19) 0.14229(5) 0.0415(5) Uani 1 1 d . . .
C24 C 1.03856(18) 1.06676(18) 0.14880(5) 0.0386(5) Uani 1 1 d . A .
H24 H 1.0225 1.0909 0.1686 0.046 Uiso 1 1 calc R . .
C25 C 0.95692(17) 1.06721(16) 0.12717(4) 0.0326(4) Uani 1 1 d . . .
C26 C 0.98271(16) 1.02911(18) 0.09799(5) 0.0340(4) Uani 1 1 d . A .
C27 C 0.84898(18) 1.11280(17) 0.13495(4) 0.0336(4) Uani 1 1 d . A .
C28 C 0.8430(2) 1.1966(2) 0.15595(6) 0.0481(6) Uani 1 1 d . . .
H28 H 0.9073 1.2230 0.1650 0.058 Uiso 1 1 calc R A .
C29 C 0.7445(2) 1.2415(2) 0.16367(7) 0.0600(7) Uani 1 1 d . A .
H29 H 0.7420 1.2983 0.1781 0.072 Uiso 1 1 calc R . .
C30 C 0.6499(2) 1.2052(2) 0.15080(6) 0.0550(7) Uani 1 1 d . . .
H30 H 0.5824 1.2366 0.1561 0.066 Uiso 1 1 calc R A .
C31 C 0.6550(2) 1.1223(2) 0.13005(5) 0.0474(6) Uani 1 1 d . A .
H31 H 0.5905 1.0965 0.1209 0.057 Uiso 1 1 calc R . .
C32 C 0.75314(19) 1.0763(2) 0.12240(5) 0.0403(5) Uani 1 1 d . . .
H32 H 0.7549 1.0187 0.1083 0.048 Uiso 1 1 calc R A .
O5 O 0.39361(15) 0.80630(17) 0.10403(5) 0.0635(6) Uani 1 1 d . A .
C33 C 0.3888(2) 0.6950(2) 0.10982(6) 0.0533(6) Uani 1 1 d . . .
H33A H 0.4443 0.6756 0.1246 0.080 Uiso 1 1 calc R A .
H33B H 0.4013 0.6550 0.0911 0.080 Uiso 1 1 calc R . .
H33C H 0.3173 0.6766 0.1178 0.080 Uiso 1 1 calc R . .
O6 O 1.21930(14) 1.03281(16) 0.16526(4) 0.0526(4) Uani 1 1 d . A .
C36 C 1.3043(3) 1.1083(3) 0.15964(8) 0.0677(9) Uani 1 1 d . . .
H36A H 1.3563 1.1062 0.1763 0.102 Uiso 1 1 calc R A .
H36B H 1.2740 1.1813 0.1579 0.102 Uiso 1 1 calc R . .
H36C H 1.3411 1.0893 0.1408 0.102 Uiso 1 1 calc R . .
C34A C 0.9384(3) 1.2025(2) 0.02982(8) 0.0768(10) Uani 0.505(7) 1 d PD A 1
H34A H 1.0174 1.2157 0.0305 0.092 Uiso 0.505(7) 1 calc PR A 1
H34B H 0.9112 1.2062 0.0507 0.092 Uiso 0.505(7) 1 calc PR A 1
C35A C 0.8847(5) 1.2949(4) 0.01133(13) 0.0572(17) Uani 0.505(7) 1 d PD A 1
H35A H 0.9014 1.3647 0.0207 0.086 Uiso 0.505(7) 1 calc PR A 1
H35B H 0.8062 1.2843 0.0110 0.086 Uiso 0.505(7) 1 calc PR A 1
H35C H 0.9126 1.2939 -0.0093 0.086 Uiso 0.505(7) 1 calc PR A 1
C34B C 0.9384(3) 1.2025(2) 0.02982(8) 0.0768(10) Uani 0.495(7) 1 d PD A 2
H34C H 0.8784 1.2491 0.0229 0.092 Uiso 0.495(7) 1 calc PR A 2
H34D H 0.9352 1.2002 0.0521 0.092 Uiso 0.495(7) 1 calc PR A 2
C35B C 1.0309(7) 1.2484(5) 0.02186(17) 0.085(3) Uani 0.495(7) 1 d PD A 2
H35D H 1.0350 1.3212 0.0305 0.127 Uiso 0.495(7) 1 calc PR A 2
H35E H 1.0346 1.2533 -0.0001 0.127 Uiso 0.495(7) 1 calc PR A 2
H35F H 1.0914 1.2048 0.0293 0.127 Uiso 0.495(7) 1 calc PR A 2

loop_
_atom_site_aniso_label
_atom_site_aniso_U_11
_atom_site_aniso_U_22
_atom_site_aniso_U_33
_atom_site_aniso_U_23
_atom_site_aniso_U_13
_atom_site_aniso_U_12
Ti1 0.02377(16) 0.0433(2) 0.02395(16) -0.00828(15) 0.00476(13) -0.00338(14)
O1 0.0329(6) 0.0329(6) 0.0247(9) -0.0050(6) 0.0050(6) -0.0070(8)
O2 0.0479(9) 0.0367(8) 0.0337(8) -0.0138(6) 0.0067(7) -0.0053(7)
O3 0.0244(6) 0.0515(9) 0.0323(7) 0.0002(7) 0.0047(6) 0.0000(6)
O4 0.0295(7) 0.0639(10) 0.0258(7) -0.0168(7) 0.0013(6) 0.0031(7)
N1 0.0240(8) 0.0502(10) 0.0244(8) -0.0011(7) 0.0019(6) -0.0005(7)
N2 0.0247(8) 0.0524(11) 0.0293(9) -0.0167(8) 0.0057(7) -0.0049(7)
C1 0.0237(9) 0.0484(12) 0.0306(10) -0.0043(9) 0.0011(8) 0.0000(8)
C2 0.0329(11) 0.0561(14) 0.0493(14) 0.0069(12) 0.0016(10) 0.0048(10)
C3 0.0420(13) 0.0523(14) 0.0635(16) 0.0011(12) -0.0010(12) 0.0091(12)
C4 0.0339(12) 0.0673(17) 0.0730(19) -0.0089(16) -0.0036(12) 0.0155(12)
C5 0.0257(10) 0.0616(16) 0.0621(16) -0.0165(13) 0.0002(10) 0.0066(10)
C6 0.0238(9) 0.0545(13) 0.0313(10) -0.0109(9) 0.0017(8) 0.0042(9)
C7 0.0294(10) 0.0478(12) 0.0340(11) 0.0008(10) 0.0013(9) -0.0018(9)
C8 0.0248(9) 0.0508(13) 0.0331(11) -0.0027(9) 0.0040(8) 0.0001(9)
C9 0.0269(9) 0.0508(13) 0.0260(10) -0.0046(9) 0.0032(8) -0.0018(9)
C10 0.0300(10) 0.0521(13) 0.0376(12) -0.0093(10) 0.0087(9) 0.0012(9)
C11 0.0303(10) 0.0576(15) 0.0486(13) -0.0064(11) 0.0113(10) 0.0038(10)
C12 0.0312(11) 0.0620(15) 0.0476(13) -0.0018(12) 0.0156(10) -0.0016(10)
C13 0.0320(11) 0.0575(14) 0.0441(13) 0.0013(11) 0.0093(10) -0.0007(10)
C14 0.0465(13) 0.0483(13) 0.0387(12) -0.0098(10) 0.0101(10) 0.0118(10)
C15 0.0558(15) 0.0566(15) 0.0550(16) -0.0007(13) 0.0150(13) -0.0016(13)
C16 0.081(2) 0.0525(16) 0.080(2) 0.0009(15) 0.0186(18) 0.0056(15)
C17 0.119(3) 0.0484(18) 0.089(3) 0.0038(17) 0.002(2) 0.028(2)
C18 0.103(3) 0.067(2) 0.094(3) -0.0044(19) -0.022(2) 0.042(2)
C19 0.0614(17) 0.0557(15) 0.0702(19) -0.0131(14) -0.0096(14) 0.0166(14)
C20 0.0251(9) 0.0657(15) 0.0397(12) -0.0265(11) 0.0060(8) -0.0094(10)
C21 0.0301(10) 0.0470(12) 0.0375(11) -0.0185(9) 0.0029(8) -0.0016(8)
C22 0.0287(10) 0.0489(13) 0.0492(13) -0.0188(10) -0.0023(9) 0.0033(9)
C23 0.0389(11) 0.0457(12) 0.0398(12) -0.0131(10) -0.0107(9) 0.0045(10)
C24 0.0431(11) 0.0417(11) 0.0311(10) -0.0108(9) -0.0045(9) 0.0056(9)
C25 0.0355(10) 0.0362(10) 0.0260(9) -0.0070(8) 0.0010(8) 0.0038(8)
C26 0.0301(9) 0.0422(11) 0.0297(10) -0.0097(9) -0.0005(8) -0.0011(8)
C27 0.0427(11) 0.0356(10) 0.0226(9) -0.0027(8) 0.0043(8) 0.0077(9)
C28 0.0506(14) 0.0449(13) 0.0486(14) -0.0186(11) 0.0024(11) 0.0091(11)
C29 0.0631(17) 0.0552(16) 0.0617(17) -0.0255(14) 0.0119(14) 0.0174(13)
C30 0.0518(15) 0.0606(16) 0.0528(15) -0.0024(13) 0.0148(13) 0.0205(12)
C31 0.0396(12) 0.0627(15) 0.0398(13) -0.0017(11) 0.0052(10) 0.0075(11)
C32 0.0405(12) 0.0497(12) 0.0307(11) -0.0077(9) 0.0066(9) 0.0066(10)
O5 0.0370(9) 0.0706(13) 0.0830(14) 0.0096(11) 0.0284(10) 0.0013(9)
C33 0.0428(13) 0.0696(17) 0.0477(14) 0.0038(13) 0.0096(11) -0.0138(12)
O6 0.0459(9) 0.0662(11) 0.0457(9) -0.0132(9) -0.0179(8) 0.0045(8)
C36 0.0679(18) 0.0536(16) 0.082(2) -0.0081(15) -0.0377(17) -0.0070(14)
C34A 0.112(3) 0.0440(15) 0.075(2) -0.0299(15) -0.015(2) 0.0052(17)
C35A 0.080(4) 0.031(2) 0.060(3) -0.007(2) 0.011(3) -0.008(2)
C34B 0.112(3) 0.0440(15) 0.075(2) -0.0299(15) -0.015(2) 0.0052(17)
C35B 0.124(6) 0.043(3) 0.087(5) -0.011(3) 0.012(5) -0.048(4)

loop_
_atom_type_symbol
_atom_type_description
_atom_type_scat_dispersion_real
_atom_type_scat_dispersion_imag
_atom_type_scat_source
C C 0.0033 0.0016 'International Tables Vol C Tables 4.2.6.8 and 6.1.1.4'
H H 0.0000 0.0000 'International Tables Vol C Tables 4.2.6.8 and 6.1.1.4'
N N 0.0061 0.0033 'International Tables Vol C Tables 4.2.6.8 and 6.1.1.4'
O O 0.0106 0.0060 'International Tables Vol C Tables 4.2.6.8 and 6.1.1.4'
Ti Ti 0.2776 0.4457 'International Tables Vol C Tables 4.2.6.8 and 6.1.1.4'

loop_
_geom_angle_atom_site_label_1
_geom_angle_atom_site_label_2
_geom_angle_atom_site_label_3
_geom_angle
_geom_angle_site_symmetry_3
O1 Ti1 O2 91.48(6) .
O1 Ti1 O3 100.27(6) .
O2 Ti1 O3 101.85(7) .
O1 Ti1 O4 166.14(5) .
O2 Ti1 O4 91.21(7) .
O3 Ti1 O4 92.48(6) .
O1 Ti1 N1 85.34(6) .
O2 Ti1 N1 175.25(7) .
O3 Ti1 N1 82.22(7) .
O4 Ti1 N1 91.07(7) .
O1 Ti1 N2 83.74(5) .
O2 Ti1 N2 100.61(7) .
O3 Ti1 N2 157.06(7) .
O4 Ti1 N2 82.40(6) .
N1 Ti1 N2 75.57(7) .
Ti1 O1 Ti1 147.15(11) 7
C34A O2 Ti1 134.53(19) .
C9 O3 Ti1 137.09(14) .
C26 O4 Ti1 141.37(13) .
C7 N1 C1 121.3(2) .
C7 N1 Ti1 126.90(16) .
C1 N1 Ti1 111.53(13) .
C6 N2 C20 113.09(18) .
C6 N2 Ti1 114.69(12) .
C20 N2 Ti1 112.41(15) .
C6 N2 H2 107.5(16) .
C20 N2 H2 107.4(16) .
Ti1 N2 H2 100.5(15) .
N1 C1 C2 117.10(18) .
N1 C1 C6 106.87(17) .
C2 C1 C6 110.82(18) .
N1 C1 H1 107.2 .
C2 C1 H1 107.2 .
C6 C1 H1 107.2 .
C1 C2 C3 109.7(2) .
C1 C2 H2A 109.7 .
C3 C2 H2A 109.7 .
C1 C2 H2B 109.7 .
C3 C2 H2B 109.7 .
H2A C2 H2B 108.2 .
C4 C3 C2 111.0(2) .
C4 C3 H3A 109.4 .
C2 C3 H3A 109.4 .
C4 C3 H3B 109.4 .
C2 C3 H3B 109.4 .
H3A C3 H3B 108.0 .
C5 C4 C3 110.8(2) .
C5 C4 H4A 109.5 .
C3 C4 H4A 109.5 .
C5 C4 H4B 109.5 .
C3 C4 H4B 109.5 .
H4A C4 H4B 108.1 .
C4 C5 C6 110.5(2) .
C4 C5 H5A 109.5 .
C6 C5 H5A 109.5 .
C4 C5 H5B 109.5 .
C6 C5 H5B 109.5 .
H5A C5 H5B 108.1 .
N2 C6 C1 109.24(17) .
N2 C6 C5 113.03(19) .
C1 C6 C5 110.34(18) .
N2 C6 H6 108.0 .
C1 C6 H6 108.0 .
C5 C6 H6 108.0 .
N1 C7 C8 124.9(2) .
N1 C7 H7 117.5 .
C8 C7 H7 117.5 .
C13 C8 C9 119.9(2) .
C13 C8 C7 118.1(2) .
C9 C8 C7 121.79(19) .
O3 C9 C8 121.58(19) .
O3 C9 C10 118.9(2) .
C8 C9 C10 119.40(19) .
C11 C10 C9 118.8(2) .
C11 C10 C14 120.2(2) .
C9 C10 C14 121.0(2) .
C12 C11 C10 122.2(2) .
C12 C11 H11 118.9 .
C10 C11 H11 118.9 .
O5 C12 C11 115.5(2) .
O5 C12 C13 124.7(2) .
C11 C12 C13 119.9(2) .
C12 C13 C8 119.8(2) .
C12 C13 H13 120.1 .
C8 C13 H13 120.1 .
C19 C14 C15 118.3(3) .
C19 C14 C10 119.8(3) .
C15 C14 C10 121.9(2) .
C16 C15 C14 120.7(3) .
C16 C15 H15 119.7 .
C14 C15 H15 119.7 .
C17 C16 C15 120.2(3) .
C17 C16 H16 119.9 .
C15 C16 H16 119.9 .
C18 C17 C16 120.4(3) .
C18 C17 H17 119.8 .
C16 C17 H17 119.8 .
C17 C18 C19 119.2(4) .
C17 C18 H18 120.4 .
C19 C18 H18 120.4 .
C14 C19 C18 121.2(3) .
C14 C19 H19 119.4 .
C18 C19 H19 119.4 .
N2 C20 C21 113.36(18) .
N2 C20 H20A 108.9 .
C21 C20 H20A 108.9 .
N2 C20 H20B 108.9 .
C21 C20 H20B 108.9 .
H20A C20 H20B 107.7 .
C22 C21 C26 120.78(19) .
C22 C21 C20 119.53(19) .
C26 C21 C20 119.47(19) .
C23 C22 C21 119.4(2) .
C23 C22 H22 120.3 .
C21 C22 H22 120.3 .
C22 C23 C24 120.6(2) .
C22 C23 O6 120.8(2) .
C24 C23 O6 118.6(2) .
C23 C24 C25 121.9(2) .
C23 C24 H24 119.0 .
C25 C24 H24 119.0 .
C24 C25 C26 117.83(18) .
C24 C25 C27 119.38(18) .
C26 C25 C27 122.70(18) .
O4 C26 C21 119.23(18) .
O4 C26 C25 121.42(18) .
C21 C26 C25 119.35(18) .
C32 C27 C28 117.7(2) .
C32 C27 C25 123.37(18) .
C28 C27 C25 118.9(2) .
C29 C28 C27 120.7(2) .
C29 C28 H28 119.6 .
C27 C28 H28 119.6 .
C30 C29 C28 121.0(2) .
C30 C29 H29 119.5 .
C28 C29 H29 119.5 .
C29 C30 C31 118.7(2) .
C29 C30 H30 120.6 .
C31 C30 H30 120.6 .
C30 C31 C32 120.6(2) .
C30 C31 H31 119.7 .
C32 C31 H31 119.7 .
C31 C32 C27 121.2(2) .
C31 C32 H32 119.4 .
C27 C32 H32 119.4 .
C12 O5 C33 117.1(2) .
O5 C33 H33A 109.5 .
O5 C33 H33B 109.5 .
H33A C33 H33B 109.5 .
O5 C33 H33C 109.5 .
H33A C33 H33C 109.5 .
H33B C33 H33C 109.5 .
C23 O6 C36 112.3(2) .
O6 C36 H36A 109.5 .
O6 C36 H36B 109.5 .
H36A C36 H36B 109.5 .
O6 C36 H36C 109.5 .
H36A C36 H36C 109.5 .
H36B C36 H36C 109.5 .
O2 C34A C35A 115.4(3) .
O2 C34A H34A 108.4 .
C35A C34A H34A 108.4 .
O2 C34A H34B 108.4 .
C35A C34A H34B 108.4 .
H34A C34A H34B 107.5 .
C34A C35A H35A 109.5 .
C34A C35A H35B 109.5 .
H35A C35A H35B 109.5 .
C34A C35A H35C 109.5 .
H35A C35A H35C 109.5 .
H35B C35A H35C 109.5 .
H35D C35B H35E 109.5 .
H35D C35B H35F 109.5 .
H35E C35B H35F 109.5 .

loop_
_geom_bond_atom_site_label_1
_geom_bond_atom_site_label_2
_geom_bond_distance
_geom_bond_site_symmetry_2
Ti1 O1 1.8402(6) .
Ti1 O2 1.8641(16) .
Ti1 O3 1.8867(14) .
Ti1 O4 1.9340(14) .
Ti1 N1 2.2063(19) .
Ti1 N2 2.2187(18) .
O1 Ti1 1.8402(6) 7
O2 C34A 1.408(3) .
O3 C9 1.319(3) .
O4 C26 1.338(2) .
N1 C7 1.283(3) .
N1 C1 1.483(3) .
N2 C6 1.474(3) .
N2 C20 1.489(3) .
N2 H2 0.92(3) .
C1 C2 1.525(3) .
C1 C6 1.531(3) .
C1 H1 1.0000 .
C2 C3 1.530(3) .
C2 H2A 0.9900 .
C2 H2B 0.9900 .
C3 C4 1.522(4) .
C3 H3A 0.9900 .
C3 H3B 0.9900 .
C4 C5 1.521(4) .
C4 H4A 0.9900 .
C4 H4B 0.9900 .
C5 C6 1.539(3) .
C5 H5A 0.9900 .
C5 H5B 0.9900 .
C6 H6 1.0000 .
C7 C8 1.447(3) .
C7 H7 0.9500 .
C8 C13 1.410(3) .
C8 C9 1.414(3) .
C9 C10 1.420(3) .
C10 C11 1.390(3) .
C10 C14 1.475(4) .
C11 C12 1.378(4) .
C11 H11 0.9500 .
C12 O5 1.376(3) .
C12 C13 1.396(3) .
C13 H13 0.9500 .
C14 C19 1.376(4) .
C14 C15 1.387(4) .
C15 C16 1.386(4) .
C15 H15 0.9500 .
C16 C17 1.372(5) .
C16 H16 0.9500 .
C17 C18 1.367(6) .
C17 H17 0.9500 .
C18 C19 1.401(5) .
C18 H18 0.9500 .
C19 H19 0.9500 .
C20 C21 1.507(3) .
C20 H20A 0.9900 .
C20 H20B 0.9900 .
C21 C22 1.388(3) .
C21 C26 1.413(3) .
C22 C23 1.376(3) .
C22 H22 0.9500 .
C23 C24 1.381(3) .
C23 O6 1.397(3) .
C24 C25 1.394(3) .
C24 H24 0.9500 .
C25 C26 1.416(3) .
C25 C27 1.490(3) .
C27 C32 1.386(3) .
C27 C28 1.396(3) .
C28 C29 1.382(4) .
C28 H28 0.9500 .
C29 C30 1.378(4) .
C29 H29 0.9500 .
C30 C31 1.381(4) .
C30 H30 0.9500 .
C31 C32 1.383(3) .
C31 H31 0.9500 .
C32 H32 0.9500 .
O5 C33 1.402(3) .
C33 H33A 0.9800 .
C33 H33B 0.9800 .
C33 H33C 0.9800 .
O6 C36 1.429(4) .
C36 H36A 0.9800 .
C36 H36B 0.9800 .
C36 H36C 0.9800 .
C34A C35A 1.557(6) .
C34A H34A 0.9900 .
C34A H34B 0.9900 .
C35A H35A 0.9800 .
C35A H35B 0.9800 .
C35A H35C 0.9800 .
C35B H35D 0.9800 .
C35B H35E 0.9800 .
C35B H35F 0.9800 .

loop_
_geom_torsion_atom_site_label_1
_geom_torsion_atom_site_label_2
_geom_torsion_atom_site_label_3
_geom_torsion_atom_site_label_4
_geom_torsion
_geom_torsion_site_symmetry_4
O2 Ti1 O1 Ti1 35.49(5) 7
O3 Ti1 O1 Ti1 137.81(5) 7
O4 Ti1 O1 Ti1 -65.6(3) 7
N1 Ti1 O1 Ti1 -140.98(4) 7
N2 Ti1 O1 Ti1 -65.02(5) 7
O1 Ti1 O2 C34A -176.5(3) .
O3 Ti1 O2 C34A 82.7(3) .
O4 Ti1 O2 C34A -10.1(3) .
N1 Ti1 O2 C34A -128.7(8) .
N2 Ti1 O2 C34A -92.6(3) .
O1 Ti1 O3 C9 111.5(2) .
O2 Ti1 O3 C9 -154.7(2) .
O4 Ti1 O3 C9 -63.0(2) .
N1 Ti1 O3 C9 27.8(2) .
N2 Ti1 O3 C9 13.3(3) .
O1 Ti1 O4 C26 4.0(5) .
O2 Ti1 O4 C26 -97.2(2) .
O3 Ti1 O4 C26 160.9(2) .
N1 Ti1 O4 C26 78.7(2) .
N2 Ti1 O4 C26 3.4(2) .
O1 Ti1 N1 C7 -115.38(18) .
O2 Ti1 N1 C7 -163.4(8) .
O3 Ti1 N1 C7 -14.33(18) .
O4 Ti1 N1 C7 78.03(18) .
N2 Ti1 N1 C7 159.90(19) .
O1 Ti1 N1 C1 59.08(13) .
O2 Ti1 N1 C1 11.1(9) .
O3 Ti1 N1 C1 160.13(14) .
O4 Ti1 N1 C1 -107.51(13) .
N2 Ti1 N1 C1 -25.64(13) .
O1 Ti1 N2 C6 -88.97(14) .
O2 Ti1 N2 C6 -179.30(13) .
O3 Ti1 N2 C6 12.6(2) .
O4 Ti1 N2 C6 90.89(14) .
N1 Ti1 N2 C6 -2.19(13) .
O1 Ti1 N2 C20 139.99(15) .
O2 Ti1 N2 C20 49.66(15) .
O3 Ti1 N2 C20 -118.4(2) .
O4 Ti1 N2 C20 -40.15(15) .
N1 Ti1 N2 C20 -133.23(15) .
C7 N1 C1 C2 -12.2(3) .
Ti1 N1 C1 C2 172.99(16) .
C7 N1 C1 C6 -137.1(2) .
Ti1 N1 C1 C6 48.06(19) .
N1 C1 C2 C3 179.3(2) .
C6 C1 C2 C3 -57.8(3) .
C1 C2 C3 C4 57.8(3) .
C2 C3 C4 C5 -57.6(3) .
C3 C4 C5 C6 56.6(3) .
C20 N2 C6 C1 159.07(16) .
Ti1 N2 C6 C1 28.36(19) .
C20 N2 C6 C5 -77.7(2) .
Ti1 N2 C6 C5 151.62(15) .
N1 C1 C6 N2 -49.1(2) .
C2 C1 C6 N2 -177.72(17) .
N1 C1 C6 C5 -173.90(19) .
C2 C1 C6 C5 57.4(2) .
C4 C5 C6 N2 -179.2(2) .
C4 C5 C6 C1 -56.5(3) .
C1 N1 C7 C8 -172.73(19) .
Ti1 N1 C7 C8 1.2(3) .
N1 C7 C8 C13 -175.5(2) .
N1 C7 C8 C9 10.3(4) .
Ti1 O3 C9 C8 -25.3(3) .
Ti1 O3 C9 C10 158.72(17) .
C13 C8 C9 O3 -175.1(2) .
C7 C8 C9 O3 -1.0(3) .
C13 C8 C9 C10 0.9(3) .
C7 C8 C9 C10 175.0(2) .
O3 C9 C10 C11 175.9(2) .
C8 C9 C10 C11 -0.2(3) .
O3 C9 C10 C14 -2.3(3) .
C8 C9 C10 C14 -178.4(2) .
C9 C10 C11 C12 -1.7(4) .
C14 C10 C11 C12 176.5(2) .
C10 C11 C12 O5 -177.6(2) .
C10 C11 C12 C13 2.8(4) .
O5 C12 C13 C8 178.4(2) .
C11 C12 C13 C8 -2.0(4) .
C9 C8 C13 C12 0.2(4) .
C7 C8 C13 C12 -174.1(2) .
C11 C10 C14 C19 -45.0(3) .
C9 C10 C14 C19 133.2(3) .
C11 C10 C14 C15 134.1(3) .
C9 C10 C14 C15 -47.7(3) .
C19 C14 C15 C16 -1.4(4) .
C10 C14 C15 C16 179.5(2) .
C14 C15 C16 C17 -0.5(5) .
C15 C16 C17 C18 1.0(6) .
C16 C17 C18 C19 0.2(6) .
C15 C14 C19 C18 2.7(4) .
C10 C14 C19 C18 -178.2(3) .
C17 C18 C19 C14 -2.2(5) .
C6 N2 C20 C21 -63.9(3) .
Ti1 N2 C20 C21 68.0(2) .
N2 C20 C21 C22 133.9(2) .
N2 C20 C21 C26 -51.4(3) .
C26 C21 C22 C23 -3.6(4) .
C20 C21 C22 C23 171.0(2) .
C21 C22 C23 C24 1.6(4) .
C21 C22 C23 O6 -179.6(2) .
C22 C23 C24 C25 -0.4(4) .
O6 C23 C24 C25 -179.2(2) .
C23 C24 C25 C26 1.0(3) .
C23 C24 C25 C27 -175.6(2) .
Ti1 O4 C26 C21 12.2(4) .
Ti1 O4 C26 C25 -168.56(17) .
C22 C21 C26 O4 -176.5(2) .
C20 C21 C26 O4 8.9(3) .
C22 C21 C26 C25 4.3(4) .
C20 C21 C26 C25 -170.3(2) .
C24 C25 C26 O4 177.8(2) .
C27 C25 C26 O4 -5.6(3) .
C24 C25 C26 C21 -3.0(3) .
C27 C25 C26 C21 173.6(2) .
C24 C25 C27 C32 -149.3(2) .
C26 C25 C27 C32 34.2(3) .
C24 C25 C27 C28 30.6(3) .
C26 C25 C27 C28 -145.8(2) .
C32 C27 C28 C29 -0.4(4) .
C25 C27 C28 C29 179.7(2) .
C27 C28 C29 C30 -0.3(4) .
C28 C29 C30 C31 0.3(4) .
C29 C30 C31 C32 0.2(4) .
C30 C31 C32 C27 -0.9(4) .
C28 C27 C32 C31 0.9(4) .
C25 C27 C32 C31 -179.1(2) .
C11 C12 O5 C33 161.0(2) .
C13 C12 O5 C33 -19.4(4) .
C22 C23 O6 C36 66.7(3) .
C24 C23 O6 C36 -114.4(3) .
Ti1 O2 C34A C35A -135.8(3) .

loop_
_platon_squeeze_void_nr
_platon_squeeze_void_average_x
_platon_squeeze_void_average_y
_platon_squeeze_void_average_z
_platon_squeeze_void_volume
_platon_squeeze_void_count_electrons
_platon_squeeze_void_content
1 0.104 0.896 0.250 172 66 ' '
2 -0.104 0.104 0.750 172 66 ' '
3 0.396 0.396 0.500 172 66 ' '
4 0.604 0.604 0.000 172 66 ' '
